data_4037305
loop_
_publ_author_name
'Yu, Yinghua'
'Chen, Gui'
'Zhu, Lei'
'Liao, Yun'
'Wu, Yufeng'
'Huang, Xueliang'

_publ_section_title
;
 Gold-Catalyzed \b-Regioselective Formal [3 + 2] Cycloaddition of Ynamides
 with Pyrido[1,2-b]indazoles: Reaction Development and Mechanistic
 Insights.
;
_journal_issue 18
_journal_name_full 'The Journal of organic chemistry'
_journal_page_first 8142
_journal_page_last 8154
_journal_paper_doi 10.1021/acs.joc.6b01948
_journal_volume 81
_journal_year 2016
_chemical_formula_sum 'C22 H16 N3 O2'
_chemical_formula_weight 354.38
_space_group_IT_number 14
_space_group_name_Hall '-P 2ybc'
_space_group_name_H-M_alt 'P 1 21/c 1'
_symmetry_cell_setting monoclinic
_symmetry_space_group_name_H-M 'P 1 21/c 1'
_atom_sites_solution_hydrogens geom
_atom_sites_solution_primary direct
_atom_sites_solution_secondary difmap
_audit_creation_method SHELXL-97
_cell_angle_alpha 90.00
_cell_angle_beta 92.62(3)
_cell_angle_gamma 90.00
_cell_formula_units_Z 8
_cell_length_a 14.901(3)
_cell_length_b 10.120(2)
_cell_length_c 23.618(5)
_cell_measurement_reflns_used 9034
_cell_measurement_temperature 293(2)
_cell_measurement_theta_max 27.4932
_cell_measurement_theta_min 2.0121
_cell_volume 3557.8(13)
_computing_structure_refinement 'SHELXL-97 (Sheldrick, 1997)'
_computing_structure_solution 'SHELXS-97 (Sheldrick, 1990)'
_diffrn_ambient_temperature 293(2)
_diffrn_measured_fraction_theta_full 0.983
_diffrn_measured_fraction_theta_max 0.983
_diffrn_measurement_device_type 'Bruker P4'
_diffrn_measurement_method '\w scans'
_diffrn_radiation_monochromator graphite
_diffrn_radiation_source 'fine-focus sealed tube'
_diffrn_radiation_type MoK\a
_diffrn_radiation_wavelength 0.71073
_diffrn_reflns_av_R_equivalents 0.0208
_diffrn_reflns_av_sigmaI/netI 0.0189
_diffrn_reflns_limit_h_max 17
_diffrn_reflns_limit_h_min -17
_diffrn_reflns_limit_k_max 11
_diffrn_reflns_limit_k_min -12
_diffrn_reflns_limit_l_max 27
_diffrn_reflns_limit_l_min -28
_diffrn_reflns_number 21882
_diffrn_reflns_theta_full 25.00
_diffrn_reflns_theta_max 25.00
_diffrn_reflns_theta_min 2.19
_exptl_absorpt_coefficient_mu 0.087
_exptl_absorpt_correction_type none
_exptl_crystal_colour White
_exptl_crystal_density_diffrn 1.323
_exptl_crystal_density_method 'not measured'
_exptl_crystal_description Prism
_exptl_crystal_F_000 1480
_exptl_crystal_size_max 0.45
_exptl_crystal_size_mid 0.45
_exptl_crystal_size_min 0.25
_refine_diff_density_max 0.533
_refine_diff_density_min -0.196
_refine_diff_density_rms 0.033
_refine_ls_extinction_method none
_refine_ls_goodness_of_fit_ref 1.099
_refine_ls_hydrogen_treatment mixed
_refine_ls_matrix_type full
_refine_ls_number_parameters 487
_refine_ls_number_reflns 6155
_refine_ls_number_restraints 1
_refine_ls_restrained_S_all 1.099
_refine_ls_R_factor_all 0.0582
_refine_ls_R_factor_gt 0.0533
_refine_ls_shift/su_max 0.012
_refine_ls_shift/su_mean 0.001
_refine_ls_structure_factor_coef Fsqd
_refine_ls_weighting_details 'calc w=1/[\s^2^(Fo^2^)+(0.1000P)^2^+0.3897P] where P=(Fo^2^+2Fc^2^)/3'
_refine_ls_weighting_scheme calc
_refine_ls_wR_factor_gt 0.1562
_refine_ls_wR_factor_ref 0.1621
_reflns_number_gt 5579
_reflns_number_total 6155
_reflns_threshold_expression >2sigma(I)
_cod_data_source_file jo6b01948_si_002.cif
_cod_data_source_block d
_cod_depositor_comments
;
The following automatic conversions were performed:

data item '_exptl_absorpt_correction_type' value 'NONE' was changed
to 'none' in accordance with the
/home/saulius/struct/COD-crude-data/automatic-downloads/DataCite-retrospective/ACS/depositions/lib/dictionaries/cif_core.dic
dictionary named 'cif_core.dic' version 2.4.2 last updated on
2011-04-26.

data item '_symmetry_cell_setting' value 'Monoclinic' was changed to
'monoclinic' in accordance with the
/home/saulius/struct/COD-crude-data/automatic-downloads/DataCite-retrospective/ACS/depositions/lib/dictionaries/cif_core.dic
dictionary named 'cif_core.dic' version 2.4.2 last updated on
2011-04-26.

Automatic conversion script
Id: cif_fix_values 6909 2019-04-08 15:41:33Z antanas 

2020-07-21
Z value and formula fixed to values more according to usual
chemical conventions.                 miguel
;
_cod_original_formula_sum 'C44 H32 N6 O4'
_cod_original_formula_weight 708.76
_cod_original_formula_units_Z 4
_cod_original_cell_volume 3557.8(12)
_cod_original_sg_symbol_H-M 'P2(1)/c  '
_cod_database_code 4037305

loop_
_symmetry_equiv_pos_as_xyz
'x, y, z'
'-x, y+1/2, -z+1/2'
'-x, -y, -z'
'x, -y-1/2, z-1/2'

loop_
_atom_site_label
_atom_site_type_symbol
_atom_site_fract_x
_atom_site_fract_y
_atom_site_fract_z
_atom_site_U_iso_or_equiv
_atom_site_adp_type
_atom_site_occupancy
_atom_site_symmetry_multiplicity
_atom_site_calc_flag
_atom_site_refinement_flags
C1 C 0.38806(14) 0.4422(2) 0.04952(10) 0.0762(6) Uani 1 1 d .
H1 H 0.3951 0.3964 0.0158 0.091 Uiso 1 1 calc R
N1 N 0.30481(10) 0.46391(16) 0.06566(7) 0.0656(4) Uani 1 1 d .
O1 O -0.07717(10) 0.20108(16) 0.16002(6) 0.0844(5) Uani 1 1 d .
C2 C 0.46359(15) 0.4827(2) 0.07929(11) 0.0815(6) Uani 1 1 d .
H2 H 0.5204 0.4651 0.0664 0.098 Uiso 1 1 calc R
N2 N 0.12855(9) 0.39661(13) 0.05820(6) 0.0501(3) Uani 1 1 d .
O2 O -0.21545(9) 0.27708(14) 0.13778(6) 0.0714(4) Uani 1 1 d .
C3 C 0.45317(15) 0.5503(2) 0.12881(12) 0.0851(7) Uani 1 1 d .
H3 H 0.5032 0.5798 0.1501 0.102 Uiso 1 1 calc R
N3 N -0.10278(9) 0.36336(14) 0.09324(6) 0.0548(4) Uani 1 1 d .
O3 O 0.67970(14) 0.6612(2) 0.12419(13) 0.1439(10) Uani 1 1 d .
C4 C 0.36870(15) 0.5739(2) 0.14661(10) 0.0760(6) Uani 1 1 d .
H4 H 0.3610 0.6196 0.1802 0.091 Uiso 1 1 calc R
O4 O 0.80649(11) 0.7297(2) 0.16981(10) 0.1123(7) Uani 1 1 d .
N4 N 0.30204(10) 1.08318(15) 0.15682(7) 0.0619(4) Uani 1 1 d .
C5 C 0.29422(12) 0.52929(17) 0.11438(8) 0.0587(4) Uani 1 1 d .
N5 N 0.46940(9) 0.99719(13) 0.13750(5) 0.0490(3) Uani 1 1 d .
C6 C 0.20059(13) 0.54580(17) 0.13183(7) 0.0573(4) Uani 1 1 d .
N6 N 0.68959(10) 0.86114(15) 0.16749(7) 0.0629(4) Uani 1 1 d .
C7 C 0.17790(15) 0.6223(2) 0.17817(9) 0.0731(5) Uani 1 1 d .
H7 H 0.2229 0.6702 0.1975 0.088 Uiso 1 1 calc R
C8 C 0.09057(16) 0.6298(2) 0.19655(9) 0.0797(6) Uani 1 1 d .
H8 H 0.0788 0.6824 0.2276 0.096 Uiso 1 1 calc R
C9 C 0.02140(15) 0.5609(2) 0.16962(8) 0.0701(5) Uani 1 1 d .
H9 H -0.0367 0.5659 0.1823 0.084 Uiso 1 1 calc R
C10 C 0.04049(12) 0.48341(17) 0.12302(7) 0.0550(4) Uani 1 1 d .
C11 C 0.12867(12) 0.47901(16) 0.10458(7) 0.0519(4) Uani 1 1 d .
C12 C -0.01189(11) 0.39827(16) 0.08627(7) 0.0517(4) Uani 1 1 d .
C13 C 0.04307(11) 0.34710(15) 0.04668(7) 0.0488(4) Uani 1 1 d .
C14 C 0.02710(11) 0.25186(16) 0.00076(7) 0.0507(4) Uani 1 1 d .
C15 C -0.05601(13) 0.2406(2) -0.02809(8) 0.0636(5) Uani 1 1 d .
H15 H -0.1030 0.2956 -0.0186 0.076 Uiso 1 1 calc R
C16 C -0.06936(14) 0.1488(2) -0.07060(9) 0.0745(6) Uani 1 1 d .
H16 H -0.1250 0.1432 -0.0900 0.089 Uiso 1 1 calc R
C17 C -0.00111(14) 0.0655(2) -0.08464(8) 0.0732(5) Uani 1 1 d .
H17 H -0.0106 0.0026 -0.1130 0.088 Uiso 1 1 calc R
C18 C 0.08074(14) 0.0757(2) -0.05666(9) 0.0779(6) Uani 1 1 d .
H18 H 0.1272 0.0198 -0.0662 0.093 Uiso 1 1 calc R
C19 C 0.09503(13) 0.1678(2) -0.01457(8) 0.0665(5) Uani 1 1 d .
H19 H 0.1513 0.1738 0.0039 0.080 Uiso 1 1 calc R
C20 C -0.12552(12) 0.27478(18) 0.13244(7) 0.0569(4) Uani 1 1 d .
C21 C -0.17903(12) 0.4443(2) 0.07444(9) 0.0709(5) Uani 1 1 d .
H21A H -0.1843 0.4503 0.0334 0.085 Uiso 1 1 calc R
H21B H -0.1750 0.5326 0.0904 0.085 Uiso 1 1 calc R
C22 C -0.25565(13) 0.3679(2) 0.09754(10) 0.0764(6) Uani 1 1 d .
H22A H -0.2968 0.4267 0.1158 0.092 Uiso 1 1 calc R
H22B H -0.2884 0.3207 0.0674 0.092 Uiso 1 1 calc R
C23 C 0.23130(13) 1.1571(2) 0.14107(9) 0.0697(5) Uani 1 1 d .
H23 H 0.2386 1.2194 0.1127 0.084 Uiso 1 1 calc R
C24 C 0.14915(13) 1.1478(2) 0.16364(9) 0.0673(5) Uani 1 1 d U
H24 H 0.1018 1.2021 0.1514 0.081 Uiso 1 1 calc R
C25 C 0.13921(13) 1.0557(2) 0.20492(8) 0.0723(5) Uani 1 1 d U
H25 H 0.0838 1.0450 0.2209 0.087 Uiso 1 1 calc R
C26 C 0.21073(13) 0.9784(2) 0.22302(8) 0.0655(5) Uani 1 1 d .
H26 H 0.2041 0.9157 0.2513 0.079 Uiso 1 1 calc R
C27 C 0.29295(11) 0.99499(15) 0.19859(7) 0.0498(4) Uani 1 1 d .
C28 C 0.37468(11) 0.92023(15) 0.21627(7) 0.0515(4) Uani 1 1 d .
C29 C 0.37935(14) 0.83894(18) 0.26381(8) 0.0647(5) Uani 1 1 d .
H29 H 0.3284 0.8283 0.2847 0.078 Uiso 1 1 calc R
C30 C 0.45789(15) 0.7730(2) 0.28108(9) 0.0751(6) Uani 1 1 d .
H30 H 0.4579 0.7196 0.3131 0.090 Uiso 1 1 calc R
C31 C 0.53527(14) 0.78450(19) 0.25213(9) 0.0699(5) Uani 1 1 d .
H31 H 0.5874 0.7404 0.2644 0.084 Uiso 1 1 calc R
C32 C 0.53375(12) 0.86394(15) 0.20389(7) 0.0537(4) Uani 1 1 d .
C33 C 0.45343(11) 0.92900(15) 0.18658(7) 0.0483(4) Uani 1 1 d .
C34 C 0.59752(11) 0.89701(16) 0.16326(7) 0.0536(4) Uani 1 1 d .
C35 C 0.55694(11) 0.97730(15) 0.12260(7) 0.0495(4) Uani 1 1 d .
C36 C 0.58921(11) 1.03879(16) 0.07112(7) 0.0527(4) Uani 1 1 d .
C37 C 0.66585(14) 0.9952(3) 0.04598(9) 0.0829(7) Uani 1 1 d .
H37 H 0.6991 0.9265 0.0625 0.100 Uiso 1 1 calc R
C38 C 0.69357(16) 1.0520(3) -0.00311(10) 0.0916(7) Uani 1 1 d .
H38 H 0.7457 1.0217 -0.0190 0.110 Uiso 1 1 calc R
C39 C 0.64604(15) 1.1518(2) -0.02899(9) 0.0751(6) Uani 1 1 d .
H39 H 0.6658 1.1908 -0.0618 0.090 Uiso 1 1 calc R
C40 C 0.56877(16) 1.1935(2) -0.00573(9) 0.0748(6) Uani 1 1 d .
H40 H 0.5344 1.2595 -0.0235 0.090 Uiso 1 1 calc R
C41 C 0.54133(13) 1.13858(19) 0.04385(8) 0.0651(5) Uani 1 1 d .
H41 H 0.4891 1.1696 0.0594 0.078 Uiso 1 1 calc R
C42 C 0.71974(15) 0.7434(2) 0.15154(12) 0.0853(7) Uani 1 1 d .
C43 C 0.75397(15) 0.9307(3) 0.20370(12) 0.0914(7) Uani 1 1 d .
H43A H 0.7353 0.9339 0.2425 0.110 Uiso 1 1 calc R
H43B H 0.7636 1.0199 0.1903 0.110 Uiso 1 1 calc R
C44 C 0.83632(16) 0.8472(3) 0.19866(12) 0.0989(8) Uani 1 1 d .
H44A H 0.8807 0.8930 0.1772 0.119 Uiso 1 1 calc R
H44B H 0.8627 0.8260 0.2359 0.119 Uiso 1 1 calc R

loop_
_atom_site_aniso_label
_atom_site_aniso_U_11
_atom_site_aniso_U_22
_atom_site_aniso_U_33
_atom_site_aniso_U_23
_atom_site_aniso_U_13
_atom_site_aniso_U_12
C1 0.0570(11) 0.0794(13) 0.0934(15) -0.0018(11) 0.0173(10) -0.0031(10)
N1 0.0566(9) 0.0674(9) 0.0734(10) -0.0046(8) 0.0110(7) -0.0035(7)
O1 0.0775(10) 0.0936(10) 0.0838(10) 0.0359(8) 0.0208(7) 0.0247(8)
C2 0.0571(12) 0.0779(13) 0.1104(17) 0.0089(13) 0.0120(11) -0.0014(10)
N2 0.0494(8) 0.0521(7) 0.0491(7) -0.0002(6) 0.0066(6) 0.0030(6)
O2 0.0555(8) 0.0763(8) 0.0844(9) 0.0119(7) 0.0237(6) 0.0075(6)
C3 0.0627(13) 0.0806(14) 0.1108(18) 0.0054(13) -0.0102(12) -0.0079(11)
N3 0.0467(8) 0.0617(8) 0.0570(8) 0.0100(6) 0.0127(6) 0.0114(6)
O3 0.0920(14) 0.0874(12) 0.253(3) -0.0665(16) 0.0103(16) 0.0255(11)
C4 0.0704(13) 0.0714(12) 0.0855(14) -0.0067(11) -0.0059(11) -0.0029(10)
O4 0.0633(10) 0.1029(13) 0.1712(19) 0.0195(13) 0.0111(11) 0.0384(10)
N4 0.0488(8) 0.0630(9) 0.0738(10) 0.0152(7) 0.0013(7) 0.0056(7)
C5 0.0610(11) 0.0481(9) 0.0668(11) 0.0050(8) 0.0000(8) -0.0016(8)
N5 0.0470(7) 0.0504(7) 0.0497(7) -0.0001(6) 0.0022(6) 0.0029(6)
C6 0.0633(11) 0.0517(9) 0.0567(10) -0.0005(7) 0.0022(8) 0.0039(8)
N6 0.0484(8) 0.0593(8) 0.0803(10) 0.0018(7) -0.0028(7) 0.0127(7)
C7 0.0793(14) 0.0695(12) 0.0700(12) -0.0142(10) -0.0012(10) 0.0038(10)
C8 0.0909(16) 0.0831(14) 0.0658(12) -0.0229(11) 0.0100(11) 0.0115(12)
C9 0.0708(12) 0.0763(12) 0.0645(11) -0.0073(10) 0.0166(9) 0.0150(10)
C10 0.0573(10) 0.0555(9) 0.0531(9) 0.0030(7) 0.0115(8) 0.0107(8)
C11 0.0571(10) 0.0481(8) 0.0510(9) 0.0024(7) 0.0068(7) 0.0072(7)
C12 0.0470(9) 0.0565(9) 0.0524(9) 0.0052(7) 0.0103(7) 0.0076(7)
C13 0.0478(9) 0.0492(8) 0.0499(9) 0.0063(7) 0.0064(7) 0.0047(7)
C14 0.0496(9) 0.0542(9) 0.0486(8) 0.0062(7) 0.0061(7) 0.0032(7)
C15 0.0526(10) 0.0728(11) 0.0655(11) -0.0011(9) 0.0015(8) 0.0070(9)
C16 0.0603(12) 0.0931(15) 0.0693(12) -0.0073(11) -0.0071(10) -0.0058(10)
C17 0.0730(13) 0.0803(13) 0.0665(12) -0.0171(10) 0.0035(10) -0.0070(11)
C18 0.0639(12) 0.0870(14) 0.0825(13) -0.0278(11) 0.0013(10) 0.0119(11)
C19 0.0507(10) 0.0772(12) 0.0712(11) -0.0178(10) -0.0006(8) 0.0107(9)
C20 0.0558(10) 0.0606(10) 0.0555(9) 0.0036(8) 0.0164(8) 0.0111(8)
C21 0.0548(11) 0.0782(12) 0.0804(13) 0.0190(10) 0.0114(9) 0.0210(9)
C22 0.0531(11) 0.0829(13) 0.0937(15) 0.0050(12) 0.0083(10) 0.0085(10)
C23 0.0531(10) 0.0711(12) 0.0845(13) 0.0169(10) -0.0027(9) 0.0093(9)
C24 0.0533(11) 0.0742(12) 0.0739(12) -0.0079(9) -0.0036(9) 0.0122(9)
C25 0.0525(11) 0.0974(14) 0.0676(12) -0.0120(11) 0.0102(9) 0.0071(10)
C26 0.0609(11) 0.0789(12) 0.0577(10) 0.0033(9) 0.0125(8) 0.0035(9)
C27 0.0520(9) 0.0480(8) 0.0495(8) -0.0070(7) 0.0026(7) -0.0002(7)
C28 0.0558(10) 0.0462(8) 0.0523(9) -0.0019(7) 0.0021(7) 0.0018(7)
C29 0.0702(12) 0.0623(10) 0.0621(11) 0.0113(8) 0.0087(9) 0.0047(9)
C30 0.0870(15) 0.0707(12) 0.0675(12) 0.0240(10) 0.0025(10) 0.0111(11)
C31 0.0722(13) 0.0615(11) 0.0752(12) 0.0143(9) -0.0076(10) 0.0162(9)
C32 0.0562(10) 0.0451(8) 0.0592(10) 0.0006(7) -0.0039(8) 0.0079(7)
C33 0.0529(9) 0.0416(7) 0.0503(8) -0.0014(6) -0.0010(7) 0.0032(7)
C34 0.0470(9) 0.0475(8) 0.0658(10) -0.0040(7) -0.0032(8) 0.0101(7)
C35 0.0468(9) 0.0471(8) 0.0544(9) -0.0062(7) -0.0003(7) 0.0045(7)
C36 0.0486(9) 0.0541(9) 0.0554(9) -0.0058(7) 0.0016(7) 0.0001(7)
C37 0.0641(12) 0.1080(17) 0.0777(13) 0.0158(12) 0.0138(10) 0.0286(12)
C38 0.0755(14) 0.122(2) 0.0791(14) 0.0147(14) 0.0270(11) 0.0232(14)
C39 0.0801(14) 0.0834(13) 0.0625(11) 0.0022(10) 0.0128(10) -0.0094(11)
C40 0.0827(14) 0.0657(11) 0.0764(13) 0.0119(10) 0.0094(11) 0.0067(10)
C41 0.0653(11) 0.0603(10) 0.0707(12) 0.0059(9) 0.0138(9) 0.0088(9)
C42 0.0586(12) 0.0648(12) 0.133(2) -0.0009(13) 0.0117(12) 0.0191(10)
C43 0.0608(13) 0.0958(16) 0.1151(19) -0.0038(14) -0.0213(12) -0.0018(12)
C44 0.0563(13) 0.129(2) 0.1100(19) 0.0410(17) -0.0092(12) 0.0050(14)

loop_
_atom_type_symbol
_atom_type_description
_atom_type_scat_dispersion_real
_atom_type_scat_dispersion_imag
_atom_type_scat_source
C C 0.0033 0.0016 'International Tables Vol C Tables 4.2.6.8 and 6.1.1.4'
H H 0.0000 0.0000 'International Tables Vol C Tables 4.2.6.8 and 6.1.1.4'
N N 0.0061 0.0033 'International Tables Vol C Tables 4.2.6.8 and 6.1.1.4'
O O 0.0106 0.0060 'International Tables Vol C Tables 4.2.6.8 and 6.1.1.4'

loop_
_geom_angle_atom_site_label_1
_geom_angle_atom_site_label_2
_geom_angle_atom_site_label_3
_geom_angle
N1 C1 C2 124.1(2)
C1 N1 C5 118.28(18)
C1 C2 C3 117.9(2)
C11 N2 C13 110.08(13)
C20 O2 C22 109.58(14)
C4 C3 C2 119.5(2)
C20 N3 C12 121.28(14)
C20 N3 C21 111.62(14)
C12 N3 C21 124.19(14)
C3 C4 C5 119.9(2)
C42 O4 C44 109.79(18)
C23 N4 C27 118.29(16)
N1 C5 C4 120.42(19)
N1 C5 C6 116.28(16)
C4 C5 C6 123.26(18)
C33 N5 C35 110.04(13)
C7 C6 C11 114.91(17)
C7 C6 C5 123.08(18)
C11 C6 C5 121.91(15)
C42 N6 C34 123.09(18)
C42 N6 C43 112.38(18)
C34 N6 C43 122.21(16)
C8 C7 C6 122.6(2)
C9 C8 C7 121.27(18)
C8 C9 C10 118.38(19)
C9 C10 C11 119.44(18)
C9 C10 C12 133.97(17)
C11 C10 C12 106.59(14)
N2 C11 C6 129.20(15)
N2 C11 C10 107.39(15)
C6 C11 C10 123.38(15)
C13 C12 N3 126.05(16)
C13 C12 C10 108.35(15)
N3 C12 C10 125.34(14)
C12 C13 N2 107.58(15)
C12 C13 C14 132.23(16)
N2 C13 C14 120.10(14)
C19 C14 C15 117.86(17)
C19 C14 C13 120.23(15)
C15 C14 C13 121.90(15)
C16 C15 C14 120.58(18)
C17 C16 C15 120.46(19)
C18 C17 C16 119.46(19)
C17 C18 C19 120.54(19)
C18 C19 C14 121.08(18)
O1 C20 N3 128.40(17)
O1 C20 O2 122.01(16)
N3 C20 O2 109.59(15)
N3 C21 C22 101.26(15)
O2 C22 C21 105.63(15)
N4 C23 C24 124.50(19)
C23 C24 C25 117.20(18)
C24 C25 C26 120.27(18)
C25 C26 C27 119.26(18)
N4 C27 C26 120.43(16)
N4 C27 C28 116.02(15)
C26 C27 C28 123.54(15)
C29 C28 C33 115.50(16)
C29 C28 C27 122.76(16)
C33 C28 C27 121.73(14)
C28 C29 C30 122.04(19)
C31 C30 C29 121.84(18)
C30 C31 C32 118.27(17)
C31 C32 C33 119.23(17)
C31 C32 C34 134.55(17)
C33 C32 C34 106.21(14)
N5 C33 C28 129.41(15)
N5 C33 C32 107.49(14)
C28 C33 C32 123.10(15)
C35 C34 N6 126.36(16)
C35 C34 C32 108.92(14)
N6 C34 C32 124.52(16)
C34 C35 N5 107.34(14)
C34 C35 C36 132.74(15)
N5 C35 C36 119.92(14)
C41 C36 C37 116.92(17)
C41 C36 C35 121.04(15)
C37 C36 C35 121.95(16)
C38 C37 C36 121.0(2)
C39 C38 C37 121.2(2)
C38 C39 C40 118.63(19)
C39 C40 C41 120.5(2)
C40 C41 C36 121.73(18)
O3 C42 N6 127.4(2)
O3 C42 O4 123.2(2)
N6 C42 O4 109.3(2)
N6 C43 C44 101.7(2)
O4 C44 C43 105.59(19)

loop_
_geom_bond_atom_site_label_1
_geom_bond_atom_site_label_2
_geom_bond_distance
C1 N1 1.333(2)
C1 C2 1.363(3)
N1 C5 1.343(2)
O1 C20 1.207(2)
C2 C3 1.369(3)
N2 C11 1.377(2)
N2 C13 1.384(2)
O2 C20 1.352(2)
O2 C22 1.433(3)
C3 C4 1.366(3)
N3 C20 1.343(2)
N3 C12 1.416(2)
N3 C21 1.454(2)
O3 C42 1.195(3)
C4 C5 1.392(3)
O4 C42 1.351(3)
O4 C44 1.431(4)
N4 C23 1.332(2)
N4 C27 1.342(2)
C5 C6 1.482(3)
N5 C33 1.379(2)
N5 C35 1.381(2)
C6 C7 1.395(3)
C6 C11 1.399(3)
N6 C42 1.334(3)
N6 C34 1.418(2)
N6 C43 1.439(3)
C7 C8 1.393(3)
C8 C9 1.376(3)
C9 C10 1.391(2)
C10 C11 1.404(2)
C10 C12 1.429(3)
C12 C13 1.372(2)
C13 C14 1.462(2)
C14 C19 1.383(2)
C14 C15 1.391(3)
C15 C16 1.376(3)
C16 C17 1.374(3)
C17 C18 1.364(3)
C18 C19 1.372(3)
C21 C22 1.502(3)
C23 C24 1.361(3)
C24 C25 1.362(3)
C25 C26 1.374(3)
C26 C27 1.388(2)
C27 C28 1.478(2)
C28 C29 1.391(2)
C28 C33 1.397(2)
C29 C30 1.392(3)
C30 C31 1.372(3)
C31 C32 1.394(3)
C32 C33 1.410(2)
C32 C34 1.421(3)
C34 C35 1.377(2)
C35 C36 1.466(2)
C36 C41 1.379(3)
C36 C37 1.383(3)
C37 C38 1.374(3)
C38 C39 1.362(3)
C39 C40 1.365(3)
C40 C41 1.375(3)
C43 C44 1.499(4)

loop_
_geom_torsion_atom_site_label_1
_geom_torsion_atom_site_label_2
_geom_torsion_atom_site_label_3
_geom_torsion_atom_site_label_4
_geom_torsion
C2 C1 N1 C5 -0.3(3)
N1 C1 C2 C3 -0.1(4)
C1 C2 C3 C4 0.3(3)
C2 C3 C4 C5 0.0(3)
C1 N1 C5 C4 0.6(3)
C1 N1 C5 C6 -177.34(17)
C3 C4 C5 N1 -0.4(3)
C3 C4 C5 C6 177.36(19)
N1 C5 C6 C7 -173.45(17)
C4 C5 C6 C7 8.7(3)
N1 C5 C6 C11 10.2(2)
C4 C5 C6 C11 -167.62(18)
C11 C6 C7 C8 1.1(3)
C5 C6 C7 C8 -175.44(19)
C6 C7 C8 C9 0.2(4)
C7 C8 C9 C10 -0.4(3)
C8 C9 C10 C11 -0.7(3)
C8 C9 C10 C12 178.4(2)
C13 N2 C11 C6 177.48(16)
C13 N2 C11 C10 -0.54(17)
C7 C6 C11 N2 180.00(16)
C5 C6 C11 N2 -3.4(3)
C7 C6 C11 C10 -2.3(3)
C5 C6 C11 C10 174.32(15)
C9 C10 C11 N2 -179.69(15)
C12 C10 C11 N2 1.00(17)
C9 C10 C11 C6 2.2(3)
C12 C10 C11 C6 -177.16(15)
C20 N3 C12 C13 97.4(2)
C21 N3 C12 C13 -103.5(2)
C20 N3 C12 C10 -76.0(2)
C21 N3 C12 C10 83.0(2)
C9 C10 C12 C13 179.72(19)
C11 C10 C12 C13 -1.12(18)
C9 C10 C12 N3 -5.9(3)
C11 C10 C12 N3 173.31(15)
N3 C12 C13 N2 -173.59(14)
C10 C12 C13 N2 0.79(18)
N3 C12 C13 C14 2.8(3)
C10 C12 C13 C14 177.15(16)
C11 N2 C13 C12 -0.16(18)
C11 N2 C13 C14 -177.04(13)
C12 C13 C14 C19 -147.38(19)
N2 C13 C14 C19 28.6(2)
C12 C13 C14 C15 31.5(3)
N2 C13 C14 C15 -152.56(16)
C19 C14 C15 C16 -0.3(3)
C13 C14 C15 C16 -179.11(17)
C14 C15 C16 C17 1.0(3)
C15 C16 C17 C18 -1.0(3)
C16 C17 C18 C19 0.4(4)
C17 C18 C19 C14 0.3(4)
C15 C14 C19 C18 -0.4(3)
C13 C14 C19 C18 178.48(19)
C12 N3 C20 O1 -11.6(3)
C21 N3 C20 O1 -173.1(2)
C12 N3 C20 O2 168.69(15)
C21 N3 C20 O2 7.2(2)
C22 O2 C20 O1 -176.51(19)
C22 O2 C20 N3 3.2(2)
C20 N3 C21 C22 -13.7(2)
C12 N3 C21 C22 -174.52(17)
C20 O2 C22 C21 -11.7(2)
N3 C21 C22 O2 14.7(2)
C27 N4 C23 C24 -1.4(3)
N4 C23 C24 C25 -0.4(3)
C23 C24 C25 C26 1.2(3)
C24 C25 C26 C27 -0.3(3)
C23 N4 C27 C26 2.4(3)
C23 N4 C27 C28 -177.12(16)
C25 C26 C27 N4 -1.6(3)
C25 C26 C27 C28 177.89(17)
N4 C27 C28 C29 171.00(16)
C26 C27 C28 C29 -8.5(3)
N4 C27 C28 C33 -7.7(2)
C26 C27 C28 C33 172.79(16)
C33 C28 C29 C30 1.2(3)
C27 C28 C29 C30 -177.60(18)
C28 C29 C30 C31 0.0(3)
C29 C30 C31 C32 -0.6(3)
C30 C31 C32 C33 -0.1(3)
C30 C31 C32 C34 -178.3(2)
C35 N5 C33 C28 -179.38(16)
C35 N5 C33 C32 0.41(17)
C29 C28 C33 N5 177.86(16)
C27 C28 C33 N5 -3.4(3)
C29 C28 C33 C32 -1.9(2)
C27 C28 C33 C32 176.88(15)
C31 C32 C33 N5 -178.40(15)
C34 C32 C33 N5 0.25(17)
C31 C32 C33 C28 1.4(2)
C34 C32 C33 C28 -179.94(15)
C42 N6 C34 C35 -102.8(2)
C43 N6 C34 C35 95.8(2)
C42 N6 C34 C32 83.0(3)
C43 N6 C34 C32 -78.4(3)
C31 C32 C34 C35 177.52(19)
C33 C32 C34 C35 -0.82(18)
C31 C32 C34 N6 -7.4(3)
C33 C32 C34 N6 174.29(15)
N6 C34 C35 N5 -173.93(15)
C32 C34 C35 N5 1.07(18)
N6 C34 C35 C36 6.0(3)
C32 C34 C35 C36 -178.99(17)
C33 N5 C35 C34 -0.92(17)
C33 N5 C35 C36 179.12(14)
C34 C35 C36 C41 -165.59(18)
N5 C35 C36 C41 14.3(2)
C34 C35 C36 C37 18.0(3)
N5 C35 C36 C37 -162.09(18)
C41 C36 C37 C38 1.7(3)
C35 C36 C37 C38 178.3(2)
C36 C37 C38 C39 -0.8(4)
C37 C38 C39 C40 -1.1(4)
C38 C39 C40 C41 2.1(3)
C39 C40 C41 C36 -1.2(3)
C37 C36 C41 C40 -0.7(3)
C35 C36 C41 C40 -177.28(18)
C34 N6 C42 O3 12.7(4)
C43 N6 C42 O3 175.7(3)
C34 N6 C42 O4 -169.10(19)
C43 N6 C42 O4 -6.1(3)
C44 O4 C42 O3 176.9(3)
C44 O4 C42 N6 -1.4(3)
C42 N6 C43 C44 10.3(3)
C34 N6 C43 C44 173.51(18)
C42 O4 C44 C43 7.7(3)
N6 C43 C44 O4 -10.4(3)
